data_9015397
loop_
_publ_author_name
'Oleksyn, O.'
'Schobinger-Papamantellos P'
'Rodriguez-Carvajal J'
'Brueck, E.'
'Buschow, K.'

_publ_section_title
;
 Crystal structure and magnetic ordering in Er Fe6 Ge6 studied by X-ray,
 neutron diffraction and magnetic measurements
 _cod_database_code 1006127
;
_journal_name_full 'Journal of Alloys and Compounds'
_journal_page_first 36
_journal_page_last 45
_journal_volume 257
_journal_year 1997
_chemical_formula_sum 'Er3 Fe18 Ge18'
_space_group_IT_number 71
_symmetry_space_group_name_Hall '-I 2 2'
_symmetry_space_group_name_H-M 'I m m m'
_cell_angle_alpha 90
_cell_angle_beta 90
_cell_angle_gamma 90
_cell_length_a 8.1008
_cell_length_b 26.53181
_cell_length_c 5.10768
_cell_formula_units_Z 2
_cell_volume 1097.788
_database_code_amcsd 0012794
_exptl_crystal_density_diffrn 8.513
_cod_duplicate_entry 1006127
_cod_original_formula_sum 'Er3 Ge18 Fe18'
_cod_database_code 9015397
_amcsd_formula_title 'Er Fe6 Ge6'

loop_
_space_group_symop_operation_xyz
x,y,z
1/2+x,1/2+y,1/2+z
x,-y,z
1/2+x,1/2-y,1/2+z
-x,y,-z
1/2-x,1/2+y,1/2-z
-x,y,z
1/2-x,1/2+y,1/2+z
x,-y,-z
1/2+x,1/2-y,1/2-z
x,y,-z
1/2+x,1/2+y,1/2-z
-x,-y,z
1/2-x,1/2-y,1/2+z
-x,-y,-z
1/2-x,1/2-y,1/2-z

loop_
_atom_site_label
_atom_site_fract_x
_atom_site_fract_y
_atom_site_fract_z
_atom_site_occupancy
Er1 0.00000 0.00000 0.00000 1.00000
Er2 0.00000 0.16700 0.50000 0.80000
Er3 0.50000 0.16790 0.50000 0.20000
Ge1 0.33100 0.00000 0.00000 0.56400
Ge2 0.35000 0.16600 0.50000 0.70000
Ge3 0.85800 0.00000 0.00000 0.43600
Ge4 0.84500 0.16700 0.50000 0.30000
Ge5 0.00000 0.05450 0.50000 1.00000
Ge6 0.50000 0.05550 0.50000 1.00000
Ge7 0.00000 0.11360 0.00000 1.00000
Ge8 0.50000 0.11120 0.00000 1.00000
Ge9 0.00000 0.21940 0.00000 1.00000
Ge10 0.50000 0.22290 0.00000 1.00000
Fe1 0.25240 0.00000 0.50000 1.00000
Fe2 0.25000 0.25000 0.25000 1.00000
Fe3 0.25000 0.33340 0.50000 1.00000
Fe4 0.25160 0.08200 0.24300 1.00000

loop_
_cod_related_entry_id
_cod_related_entry_database
_cod_related_entry_code
1 AMCSD 0012794
